data_2204300
loop_
_publ_author_name
'Deng, Bing'
'Liu, Zhao-Di'
'Liu, Xiu-Ying'
'Tan, Min-Yu'
'Zhu, Hai-Liang '

_publ_section_title
;
 Bis(2-aminopyridine-\k<i>N</i>^1^)silver(I) perchlorate
;
_journal_issue 10
_journal_name_full 'Acta Crystallographica Section E'
_journal_page_first m1444
_journal_page_last m1446
_journal_paper_doi 10.1107/S1600536804022780
_journal_volume 60
_journal_year 2004
_chemical_formula_iupac '[Ag (C5 H6 N2)2] Cl O4'
_chemical_formula_moiety 'C10 H12 Ag N4 +, Cl O4 -'
_chemical_formula_sum 'C10 H12 Ag Cl N4 O4'
_chemical_formula_weight 395.56
_chemical_name_systematic
;
Bis(2-aminopyridine-\kN^1^)silver(I) perchlorate
;
_space_group_IT_number 64
_symmetry_cell_setting orthorhombic
_symmetry_space_group_name_Hall '-C 2ac 2'
_symmetry_space_group_name_H-M 'C m c a'
_atom_sites_solution_hydrogens geom
_atom_sites_solution_primary direct
_atom_sites_solution_secondary difmap
_audit_creation_method SHELXL-97
_cell_angle_alpha 90.00
_cell_angle_beta 90.00
_cell_angle_gamma 90.00
_cell_formula_units_Z 8
_cell_length_a 12.720(4)
_cell_length_b 9.810(3)
_cell_length_c 21.710(7)
_cell_measurement_reflns_used 1237
_cell_measurement_temperature 298(2)
_cell_measurement_theta_max 25
_cell_measurement_theta_min 2.5
_cell_volume 2709.0(15)
_computing_cell_refinement SMART
_computing_data_collection 'SMART (Siemens, 1996)'
_computing_data_reduction 'SAINT (Siemens, 1996)'
_computing_molecular_graphics 'SHELXTL (Sheldrick, 1997b)'
_computing_publication_material SHELXTL
_computing_structure_refinement 'SHELXL97 (Sheldrick, 1997a)'
_computing_structure_solution 'SHELXS97 (Sheldrick, 1997a)'
_diffrn_ambient_temperature 298(2)
_diffrn_measured_fraction_theta_full 0.988
_diffrn_measured_fraction_theta_max 0.988
_diffrn_measurement_device_type 'Bruker SMART CCD area-detector'
_diffrn_measurement_method '\f and \w'
_diffrn_radiation_monochromator graphite
_diffrn_radiation_source 'fine-focus sealed tube'
_diffrn_radiation_type MoK\a
_diffrn_radiation_wavelength 0.71073
_diffrn_reflns_av_R_equivalents 0.0533
_diffrn_reflns_av_sigmaI/netI 0.0329
_diffrn_reflns_limit_h_max 15
_diffrn_reflns_limit_h_min -9
_diffrn_reflns_limit_k_max 11
_diffrn_reflns_limit_k_min -11
_diffrn_reflns_limit_l_max 25
_diffrn_reflns_limit_l_min -25
_diffrn_reflns_number 5599
_diffrn_reflns_theta_full 25.01
_diffrn_reflns_theta_max 25.01
_diffrn_reflns_theta_min 1.88
_diffrn_standards_decay_% 0
_diffrn_standards_number 0
_exptl_absorpt_coefficient_mu 1.704
_exptl_absorpt_correction_T_max 0.8089
_exptl_absorpt_correction_T_min 0.7056
_exptl_absorpt_correction_type multi-scan
_exptl_absorpt_process_details '(SADABS; Sheldrick, 1996)'
_exptl_crystal_colour colourless
_exptl_crystal_density_diffrn 1.940
_exptl_crystal_density_method 'not measured'
_exptl_crystal_description Prism
_exptl_crystal_F_000 1568
_exptl_crystal_size_max 0.22
_exptl_crystal_size_mid 0.15
_exptl_crystal_size_min 0.13
_refine_diff_density_max 1.130
_refine_diff_density_min -0.747
_refine_ls_extinction_coef 0.0065(8)
_refine_ls_extinction_expression Fc^*^=kFc[1+0.001xFc^2^\l^3^/sin(2\q)]^-1/4^
_refine_ls_extinction_method SHELXL97
_refine_ls_goodness_of_fit_ref 1.103
_refine_ls_hydrogen_treatment constr
_refine_ls_matrix_type full
_refine_ls_number_parameters 112
_refine_ls_number_reflns 1241
_refine_ls_number_restraints 29
_refine_ls_restrained_S_all 1.160
_refine_ls_R_factor_all 0.0761
_refine_ls_R_factor_gt 0.0552
_refine_ls_shift/su_max 0.000
_refine_ls_shift/su_mean 0.000
_refine_ls_structure_factor_coef Fsqd
_refine_ls_weighting_details 'calc w = 1/[\s^2^(Fo^2^)+(0.1098P)^2^+2.4400P] where P = (Fo^2^+2Fc^2^)/3'
_refine_ls_weighting_scheme calc
_refine_ls_wR_factor_gt 0.1470
_refine_ls_wR_factor_ref 0.1740
_reflns_number_gt 964
_reflns_number_total 1241
_reflns_threshold_expression I>2\s(I)
_cod_data_source_file ci6443.cif
_cod_data_source_block I
_cod_depositor_comments
;
The following automatic conversions were performed:
'_symmetry_cell_setting' value 'Orthorhombic' changed to 'orthorhombic'
according to '/home/saulius/struct/CIF-dictionaries/cif_core.dic'
dictionary named 'cif_core.dic' version 2.4.1 from 2010-06-29.

Automatic conversion script
Id: cif_fix_enum 1527 2010-12-29 10:47:43Z saulius 

The following automatic conversions were performed:

'_symmetry_cell_setting' value 'Orthorhombic' changed to
'orthorhombic' according to
/home/saulius/struct/CIF-dictionaries/cif_core.dic dictionary named
'cif_core.dic' version 2.4.1 from 2010-06-29.

Automatic conversion script
Id: cif_fix_values 1715 2011-07-08 13:25:40Z adriana 
;
_cod_original_sg_symbol_Hall '-C 2bc 2'
_cod_database_code 2204300
_cod_database_fobs_code 2204300

loop_
_symmetry_equiv_pos_as_xyz
'x, y, z'
'-x, -y+1/2, z+1/2'
'-x, y+1/2, -z+1/2'
'x, -y, -z'
'x+1/2, y+1/2, z'
'-x+1/2, -y+1, z+1/2'
'-x+1/2, y+1, -z+1/2'
'x+1/2, -y+1/2, -z'
'-x, -y, -z'
'x, y-1/2, -z-1/2'
'x, -y-1/2, z-1/2'
'-x, y, z'
'-x+1/2, -y+1/2, -z'
'x+1/2, y, -z-1/2'
'x+1/2, -y, z-1/2'
'-x+1/2, y+1/2, z'

loop_
_atom_site_label
_atom_site_fract_x
_atom_site_fract_y
_atom_site_fract_z
_atom_site_U_iso_or_equiv
_atom_site_adp_type
_atom_site_calc_flag
_atom_site_refinement_flags
_atom_site_occupancy
_atom_site_disorder_assembly
_atom_site_disorder_group
_atom_site_type_symbol
Ag1 0.15153(5) 0.0000 0.5000 0.0887(5) Uani d S 1 . . Ag
Cl1 0.0000 0.33614(18) 0.60297(8) 0.0552(6) Uani d SD 1 . . Cl
N1 0.1489(3) 0.0955(5) 0.4121(2) 0.0623(13) Uani d . 1 . . N
N2 0.1512(4) 0.3121(6) 0.4534(2) 0.0730(15) Uani d . 1 . . N
H2A 0.1552 0.2777 0.4898 0.088 Uiso calc R 1 . . H
H2B 0.1500 0.3991 0.4487 0.088 Uiso calc R 1 . . H
C1 0.1469(4) 0.2293(6) 0.4036(3) 0.0541(13) Uani d . 1 . . C
C2 0.1409(4) 0.2844(6) 0.3452(3) 0.0630(16) Uani d . 1 . . C
H2 0.1382 0.3785 0.3401 0.076 Uiso calc R 1 . . H
C3 0.1387(5) 0.2020(8) 0.2957(3) 0.0771(19) Uani d . 1 . . C
H3 0.1342 0.2385 0.2563 0.093 Uiso calc R 1 . . H
C4 0.1433(5) 0.0626(9) 0.3041(4) 0.085(2) Uani d . 1 . . C
H4 0.1433 0.0030 0.2708 0.103 Uiso calc R 1 . . H
C5 0.1477(4) 0.0164(7) 0.3625(5) 0.076(2) Uani d . 1 . . C
H5 0.1500 -0.0775 0.3684 0.091 Uiso calc R 1 . . H
O1 0.0000 0.2173(6) 0.5667(3) 0.097(2) Uani d SD 1 A . O
O2 0.0000 0.4518(10) 0.5659(5) 0.076(3) Uani d SPDU 0.50 A 1 O
O3 0.0901(11) 0.3432(15) 0.6404(7) 0.137(5) Uani d PDU 0.50 A 1 O
O2' 0.0000 0.299(2) 0.6642(4) 0.114(5) Uani d SPDU 0.50 A 2 O
O3' 0.0983(10) 0.3912(18) 0.5895(8) 0.149(5) Uani d PDU 0.50 A 2 O

loop_
_atom_site_aniso_label
_atom_site_aniso_U_11
_atom_site_aniso_U_22
_atom_site_aniso_U_33
_atom_site_aniso_U_12
_atom_site_aniso_U_13
_atom_site_aniso_U_23
Ag1 0.0885(7) 0.0870(8) 0.0906(7) 0.000 0.000 0.0454(4)
Cl1 0.0653(12) 0.0495(11) 0.0507(10) 0.000 0.000 0.0041(8)
N1 0.059(3) 0.057(3) 0.071(3) 0.003(2) 0.010(2) 0.016(3)
N2 0.093(4) 0.066(3) 0.061(3) 0.010(3) 0.005(2) 0.005(3)
C1 0.044(3) 0.059(3) 0.060(3) 0.003(2) 0.006(2) 0.011(3)
C2 0.064(4) 0.062(4) 0.062(3) 0.003(3) -0.003(2) 0.017(3)
C3 0.080(4) 0.094(5) 0.057(4) -0.006(4) -0.001(3) 0.012(4)
C4 0.089(5) 0.084(5) 0.083(5) -0.012(4) 0.010(3) -0.010(4)
C5 0.074(4) 0.059(4) 0.095(6) -0.011(3) 0.016(3) 0.008(4)
O1 0.156(7) 0.048(4) 0.087(4) 0.000 0.000 -0.002(3)
O2 0.119(8) 0.039(5) 0.070(6) 0.000 0.000 0.014(5)
O3 0.133(8) 0.136(9) 0.142(8) -0.016(7) -0.061(7) 0.004(7)
O2' 0.138(10) 0.143(10) 0.062(6) 0.000 0.000 0.003(7)
O3' 0.144(8) 0.157(9) 0.147(9) -0.057(8) 0.025(7) -0.023(8)

loop_
_atom_type_symbol
_atom_type_description
_atom_type_scat_dispersion_real
_atom_type_scat_dispersion_imag
_atom_type_scat_source
C C 0.0033 0.0016 'International Tables Vol C Tables 4.2.6.8 and 6.1.1.4'
H H 0.0000 0.0000 'International Tables Vol C Tables 4.2.6.8 and 6.1.1.4'
N N 0.0061 0.0033 'International Tables Vol C Tables 4.2.6.8 and 6.1.1.4'
O O 0.0106 0.0060 'International Tables Vol C Tables 4.2.6.8 and 6.1.1.4'
Ag Ag -0.8971 1.1015 'International Tables Vol C Tables 4.2.6.8 and 6.1.1.4'
Cl Cl 0.1484 0.1585 'International Tables Vol C Tables 4.2.6.8 and 6.1.1.4'

loop_
_geom_angle_atom_site_label_1
_geom_angle_atom_site_label_2
_geom_angle_atom_site_label_3
_geom_angle_site_symmetry_1
_geom_angle_site_symmetry_3
_geom_angle
N1 Ag1 N1 . 4_556 178.2(2)
O2' Cl1 O2 . . 140.7(10)
O2' Cl1 O3' . 12 107.8(8)
O2 Cl1 O3' . 12 64.0(8)
O2' Cl1 O3' . . 107.8(8)
O2 Cl1 O3' . . 64.0(8)
O3' Cl1 O3' 12 . 127.7(17)
O2' Cl1 O1 . . 108.7(9)
O2 Cl1 O1 . . 110.7(6)
O3' Cl1 O1 12 . 101.7(7)
O3' Cl1 O1 . . 101.7(7)
O2' Cl1 O3 . . 57.0(8)
O2 Cl1 O3 . . 107.1(7)
O3' Cl1 O3 12 . 146.5(9)
O3' Cl1 O3 . . 51.1(8)
O1 Cl1 O3 . . 111.3(7)
O2' Cl1 O3 . 12 57.0(8)
O2 Cl1 O3 . 12 107.1(7)
O3' Cl1 O3 12 12 51.1(8)
O3' Cl1 O3 . 12 146.5(9)
O1 Cl1 O3 . 12 111.3(7)
O3 Cl1 O3 . 12 109.1(16)
C1 N1 C5 . . 117.7(6)
C1 N1 Ag1 . . 124.2(4)
C5 N1 Ag1 . . 118.1(4)
C1 N2 H2A . . 120.0
C1 N2 H2B . . 120.0
H2A N2 H2B . . 120.0
N1 C1 N2 . . 118.9(5)
N1 C1 C2 . . 121.1(6)
N2 C1 C2 . . 120.0(5)
C3 C2 C1 . . 119.9(6)
C3 C2 H2 . . 120.0
C1 C2 H2 . . 120.0
C2 C3 C4 . . 119.3(7)
C2 C3 H3 . . 120.4
C4 C3 H3 . . 120.4
C5 C4 C3 . . 117.4(8)
C5 C4 H4 . . 121.3
C3 C4 H4 . . 121.3
N1 C5 C4 . . 124.5(7)
N1 C5 H5 . . 117.7
C4 C5 H5 . . 117.7

loop_
_geom_bond_atom_site_label_1
_geom_bond_atom_site_label_2
_geom_bond_site_symmetry_2
_geom_bond_distance
Ag1 N1 . 2.126(5)
Ag1 N1 4_556 2.126(5)
Cl1 O2' . 1.378(9)
Cl1 O2 . 1.390(8)
Cl1 O3' 12 1.394(9)
Cl1 O3' . 1.394(9)
Cl1 O1 . 1.407(6)
Cl1 O3 . 1.407(8)
Cl1 O3 12 1.407(8)
N1 C1 . 1.326(8)
N1 C5 . 1.329(10)
N2 C1 . 1.352(8)
N2 H2A . 0.86
N2 H2B . 0.86
C1 C2 . 1.381(8)
C2 C3 . 1.345(9)
C2 H2 . 0.93
C3 C4 . 1.381(12)
C3 H3 . 0.93
C4 C5 . 1.346(13)
C4 H4 . 0.93
C5 H5 . 0.93

loop_
_geom_hbond_atom_site_label_D
_geom_hbond_atom_site_label_H
_geom_hbond_atom_site_label_A
_geom_hbond_site_symmetry_A
_geom_hbond_distance_DH
_geom_hbond_distance_HA
_geom_hbond_distance_DA
_geom_hbond_angle_DHA
N2 H2A O3' . 0.86 2.54 3.128(16) 126
N2 H2A O1 . 0.86 2.65 3.259(8) 128
N2 H2B O3' 4_566 0.86 2.31 3.130(17) 159
N2 H2B O2 9_566 0.86 2.43 3.041(9) 129

loop_
_geom_torsion_atom_site_label_1
_geom_torsion_atom_site_label_2
_geom_torsion_atom_site_label_3
_geom_torsion_atom_site_label_4
_geom_torsion
C5 N1 C1 N2 -178.1(5)
Ag1 N1 C1 N2 2.9(7)
C5 N1 C1 C2 1.7(7)
Ag1 N1 C1 C2 -177.2(4)
N1 C1 C2 C3 -1.2(8)
N2 C1 C2 C3 178.7(5)
C1 C2 C3 C4 -0.4(9)
C2 C3 C4 C5 1.2(10)
C1 N1 C5 C4 -0.8(9)
Ag1 N1 C5 C4 178.2(5)
C3 C4 C5 N1 -0.7(10)
